data_7239261
loop_
_publ_author_name
'Li, Ya'
'Huang, Haiji'
'Wang, Zhen'
'Yang, Fan'
'Li, Desheng'
'Qin, Bo'
'Ren, Xinfeng'

_publ_section_title
;
 Stereoselective synthesis of C-sulfonylated aziridines from halomethyl
 phenyl sulfone and N-tert-butanesulfinyl imines
;
_journal_issue 2
_journal_name_full 'RSC Adv.'
_journal_page_first 969
_journal_paper_doi 10.1039/C3RA44174A
_journal_volume 4
_journal_year 2014
_chemical_absolute_configuration ad
_chemical_formula_sum 'C18 H21 N O3 S2'
_chemical_formula_weight 363.48
_space_group_IT_number 19
_space_group_name_Hall 'P 2ac 2ab'
_space_group_name_H-M_alt 'P 21 21 21'
_symmetry_cell_setting orthorhombic
_symmetry_space_group_name_H-M 'P 21 21 21'
_atom_sites_solution_hydrogens geom
_atom_sites_solution_primary direct
_atom_sites_solution_secondary difmap
_audit_creation_method SHELXL-97
_cell_angle_alpha 90.00
_cell_angle_beta 90.00
_cell_angle_gamma 90.00
_cell_formula_units_Z 4
_cell_length_a 6.4368(4)
_cell_length_b 14.3488(9)
_cell_length_c 20.3824(13)
_cell_measurement_reflns_used 6501
_cell_measurement_temperature 293(2)
_cell_measurement_theta_max 28.029
_cell_measurement_theta_min 2.451
_cell_volume 1882.5(2)
_computing_cell_refinement 'Bruker SMART'
_computing_data_collection 'Bruker SMART'
_computing_data_reduction 'Bruker SHELXTL'
_computing_molecular_graphics 'Bruker SHELXTL'
_computing_publication_material 'Bruker SHELXTL'
_computing_structure_refinement 'SHELXL-97 (Sheldrick, 1997)'
_computing_structure_solution 'SHELXS-97 (Sheldrick, 1990)'
_diffrn_ambient_temperature 293(2)
_diffrn_measured_fraction_theta_full 0.997
_diffrn_measured_fraction_theta_max 0.997
_diffrn_measurement_device_type 'CCD area detector'
_diffrn_measurement_method 'phi and omega scans'
_diffrn_radiation_monochromator graphite
_diffrn_radiation_source 'fine-focus sealed tube'
_diffrn_radiation_type MoK\a
_diffrn_radiation_wavelength 0.71073
_diffrn_reflns_av_R_equivalents 0.0320
_diffrn_reflns_av_sigmaI/netI 0.0260
_diffrn_reflns_limit_h_max 8
_diffrn_reflns_limit_h_min -8
_diffrn_reflns_limit_k_max 11
_diffrn_reflns_limit_k_min -18
_diffrn_reflns_limit_l_max 26
_diffrn_reflns_limit_l_min -26
_diffrn_reflns_number 11076
_diffrn_reflns_theta_full 27.00
_diffrn_reflns_theta_max 27.00
_diffrn_reflns_theta_min 1.74
_exptl_absorpt_coefficient_mu 0.298
_exptl_absorpt_correction_T_max 1.0000
_exptl_absorpt_correction_T_min 0.5222
_exptl_absorpt_correction_type empirical
_exptl_absorpt_process_details sadabs
_exptl_crystal_colour colorless
_exptl_crystal_density_diffrn 1.282
_exptl_crystal_density_method 'not measured'
_exptl_crystal_description prismatic
_exptl_crystal_F_000 768
_exptl_crystal_size_max 0.411
_exptl_crystal_size_mid 0.368
_exptl_crystal_size_min 0.320
_refine_diff_density_max 0.302
_refine_diff_density_min -0.221
_refine_diff_density_rms 0.044
_refine_ls_abs_structure_details 'Flack H D (1983), Acta Cryst. A39, 876-881'
_refine_ls_abs_structure_Flack -0.02(6)
_refine_ls_extinction_coef 0.0075(13)
_refine_ls_extinction_expression Fc^*^=kFc[1+0.001xFc^2^\l^3^/sin(2\q)]^-1/4^
_refine_ls_extinction_method SHELXL
_refine_ls_goodness_of_fit_ref 1.047
_refine_ls_hydrogen_treatment constr
_refine_ls_matrix_type full
_refine_ls_number_parameters 221
_refine_ls_number_reflns 4097
_refine_ls_number_restraints 0
_refine_ls_restrained_S_all 1.047
_refine_ls_R_factor_all 0.0390
_refine_ls_R_factor_gt 0.0369
_refine_ls_shift/su_max 0.001
_refine_ls_shift/su_mean 0.000
_refine_ls_structure_factor_coef Fsqd
_refine_ls_weighting_details 'calc w=1/[\s^2^(Fo^2^)+(0.0673P)^2^+0.0000P] where P=(Fo^2^+2Fc^2^)/3'
_refine_ls_weighting_scheme calc
_refine_ls_wR_factor_gt 0.0978
_refine_ls_wR_factor_ref 0.0992
_reflns_number_gt 3835
_reflns_number_total 4097
_reflns_threshold_expression >2sigma(I)
_cod_data_source_file c3ra44174a.txt
_cod_data_source_block cd201551
_cod_depositor_comments
;
The following automatic conversions were performed:

data item '_symmetry_cell_setting' value 'Orthorhombic' was changed
to 'orthorhombic' in accordance with the
/home/saulius/struct/COD-crude-data/automatic-downloads/DataCite-retrospective/RSC/depositions/lib/dictionaries/cif_core.dic
dictionary named 'cif_core.dic' version 2.4.2 last updated on
2011-04-26.

Automatic conversion script
Id: cif_fix_values 6909 2019-04-08 15:41:33Z antanas 
;
_cod_original_sg_symbol_H-M P2(1)2(1)2(1)
_cod_database_code 7239261

loop_
_symmetry_equiv_pos_as_xyz
'x, y, z'
'-x+1/2, -y, z+1/2'
'-x, y+1/2, -z+1/2'
'x+1/2, -y+1/2, -z'

loop_
_atom_site_label
_atom_site_type_symbol
_atom_site_fract_x
_atom_site_fract_y
_atom_site_fract_z
_atom_site_U_iso_or_equiv
_atom_site_adp_type
_atom_site_occupancy
_atom_site_symmetry_multiplicity
_atom_site_calc_flag
_atom_site_refinement_flags
S1 S 0.52654(7) -0.02910(3) 0.81166(2) 0.04775(13) Uani 1 1 d .
S2 S 0.19445(9) -0.03635(3) 0.98091(2) 0.05563(15) Uani 1 1 d .
O1 O 0.7295(2) 0.01621(13) 0.82003(7) 0.0704(4) Uani 1 1 d .
O2 O 0.0094(3) 0.01782(10) 0.97404(8) 0.0761(5) Uani 1 1 d .
O3 O 0.2778(3) -0.05256(10) 1.04491(6) 0.0813(5) Uani 1 1 d .
N1 N 0.3500(2) 0.02209(9) 0.86384(6) 0.0410(3) Uani 1 1 d .
C1 C 0.3983(3) 0.01129(12) 0.93312(8) 0.0461(4) Uani 1 1 d .
H1 H 0.5346 -0.0167 0.9416 0.055 Uiso 1 1 calc R
C2 C 0.4082(3) 0.10576(12) 0.90125(8) 0.0439(4) Uani 1 1 d .
H2 H 0.5506 0.1265 0.8925 0.053 Uiso 1 1 calc R
C3 C 0.2584(3) 0.18355(11) 0.90608(8) 0.0429(4) Uani 1 1 d .
C4 C 0.3208(3) 0.26499(12) 0.93710(8) 0.0486(4) Uani 1 1 d .
H4 H 0.4523 0.2687 0.9558 0.058 Uiso 1 1 calc R
C5 C 0.1883(4) 0.34037(12) 0.94030(9) 0.0566(5) Uani 1 1 d .
H5 H 0.2305 0.3943 0.9618 0.068 Uiso 1 1 calc R
C6 C -0.0052(4) 0.33656(13) 0.91211(9) 0.0590(5) Uani 1 1 d .
H6 H -0.0938 0.3877 0.9144 0.071 Uiso 1 1 calc R
C7 C -0.0673(3) 0.25636(14) 0.88043(9) 0.0582(5) Uani 1 1 d .
H7 H -0.1976 0.2537 0.8608 0.070 Uiso 1 1 calc R
C8 C 0.0630(3) 0.17983(13) 0.87762(9) 0.0503(4) Uani 1 1 d .
H8 H 0.0194 0.1257 0.8566 0.060 Uiso 1 1 calc R
C9 C 0.4168(3) 0.01437(16) 0.73465(8) 0.0582(5) Uani 1 1 d .
C10 C 0.4328(5) 0.11924(19) 0.73206(12) 0.0883(8) Uani 1 1 d .
H10A H 0.3954 0.1406 0.6890 0.133 Uiso 1 1 calc R
H10B H 0.5728 0.1378 0.7417 0.133 Uiso 1 1 calc R
H10C H 0.3402 0.1460 0.7638 0.133 Uiso 1 1 calc R
C11 C 0.5566(4) -0.0318(2) 0.68263(10) 0.0786(7) Uani 1 1 d .
H11A H 0.5116 -0.0134 0.6396 0.118 Uiso 1 1 calc R
H11B H 0.5474 -0.0983 0.6866 0.118 Uiso 1 1 calc R
H11C H 0.6978 -0.0125 0.6892 0.118 Uiso 1 1 calc R
C12 C 0.1954(4) -0.0217(2) 0.72961(12) 0.0942(9) Uani 1 1 d .
H12A H 0.1121 0.0061 0.7634 0.141 Uiso 1 1 calc R
H12B H 0.1951 -0.0882 0.7348 0.141 Uiso 1 1 calc R
H12C H 0.1393 -0.0059 0.6874 0.141 Uiso 1 1 calc R
C13 C 0.1567(3) -0.14363(12) 0.94155(9) 0.0504(4) Uani 1 1 d .
C14 C 0.0196(3) -0.14826(16) 0.88969(11) 0.0666(5) Uani 1 1 d .
H14 H -0.0554 -0.0960 0.8767 0.080 Uiso 1 1 calc R
C15 C -0.0036(4) -0.2315(2) 0.85781(14) 0.0865(8) Uani 1 1 d .
H15 H -0.0972 -0.2362 0.8232 0.104 Uiso 1 1 calc R
C16 C 0.1090(5) -0.3078(2) 0.87621(16) 0.0888(8) Uani 1 1 d .
H16 H 0.0931 -0.3637 0.8536 0.107 Uiso 1 1 calc R
C17 C 0.2429(4) -0.30273(17) 0.92679(16) 0.0846(8) Uani 1 1 d .
H17 H 0.3167 -0.3555 0.9393 0.102 Uiso 1 1 calc R
C18 C 0.2721(4) -0.22068(15) 0.96014(12) 0.0679(6) Uani 1 1 d .
H18 H 0.3671 -0.2169 0.9944 0.082 Uiso 1 1 calc R

loop_
_atom_site_aniso_label
_atom_site_aniso_U_11
_atom_site_aniso_U_22
_atom_site_aniso_U_33
_atom_site_aniso_U_23
_atom_site_aniso_U_13
_atom_site_aniso_U_12
S1 0.0447(2) 0.0549(3) 0.0437(2) -0.00520(18) 0.00074(16) 0.00928(19)
S2 0.0808(3) 0.0427(2) 0.0433(2) -0.00100(17) 0.0155(2) 0.0039(2)
O1 0.0366(7) 0.1026(12) 0.0719(8) -0.0130(8) -0.0031(6) 0.0068(7)
O2 0.0850(11) 0.0550(7) 0.0883(10) 0.0063(7) 0.0402(9) 0.0180(8)
O3 0.1468(16) 0.0594(8) 0.0377(6) 0.0009(6) 0.0055(8) -0.0061(10)
N1 0.0419(7) 0.0435(7) 0.0378(6) -0.0043(6) 0.0016(5) 0.0018(6)
C1 0.0532(9) 0.0465(9) 0.0385(8) -0.0027(6) -0.0025(7) 0.0035(7)
C2 0.0453(8) 0.0448(9) 0.0415(8) -0.0025(7) -0.0031(7) -0.0033(7)
C3 0.0486(9) 0.0400(8) 0.0400(8) 0.0017(6) 0.0022(7) -0.0020(7)
C4 0.0608(11) 0.0464(9) 0.0385(7) 0.0009(7) 0.0003(8) -0.0078(8)
C5 0.0842(15) 0.0419(9) 0.0437(9) -0.0024(7) 0.0083(10) -0.0044(10)
C6 0.0795(15) 0.0459(9) 0.0517(10) 0.0060(8) 0.0124(9) 0.0130(9)
C7 0.0535(11) 0.0598(11) 0.0612(10) 0.0042(9) -0.0021(9) 0.0082(9)
C8 0.0497(10) 0.0470(9) 0.0543(9) -0.0062(7) -0.0031(8) -0.0018(8)
C9 0.0478(10) 0.0898(14) 0.0370(8) -0.0042(9) 0.0001(7) 0.0128(10)
C10 0.105(2) 0.0973(19) 0.0629(12) 0.0241(13) 0.0130(14) 0.0347(16)
C11 0.0755(14) 0.112(2) 0.0487(10) -0.0101(12) 0.0117(10) 0.0187(15)
C12 0.0530(12) 0.169(3) 0.0610(12) -0.0313(16) -0.0110(10) 0.0057(16)
C13 0.0550(10) 0.0456(9) 0.0505(9) -0.0007(7) 0.0086(8) 0.0018(8)
C14 0.0576(12) 0.0656(12) 0.0765(13) 0.0053(11) -0.0096(10) -0.0034(10)
C15 0.0864(18) 0.0855(17) 0.0877(16) -0.0114(14) -0.0204(15) -0.0200(15)
C16 0.0930(19) 0.0699(16) 0.104(2) -0.0317(15) 0.0008(16) -0.0112(14)
C17 0.0828(17) 0.0576(12) 0.113(2) -0.0157(13) -0.0099(16) 0.0133(13)
C18 0.0711(14) 0.0565(11) 0.0762(13) -0.0092(10) -0.0110(11) 0.0125(10)

loop_
_atom_type_symbol
_atom_type_description
_atom_type_scat_dispersion_real
_atom_type_scat_dispersion_imag
_atom_type_scat_source
C C 0.0033 0.0016 'International Tables Vol C Tables 4.2.6.8 and 6.1.1.4'
H H 0.0000 0.0000 'International Tables Vol C Tables 4.2.6.8 and 6.1.1.4'
N N 0.0061 0.0033 'International Tables Vol C Tables 4.2.6.8 and 6.1.1.4'
O O 0.0106 0.0060 'International Tables Vol C Tables 4.2.6.8 and 6.1.1.4'
S S 0.1246 0.1234 'International Tables Vol C Tables 4.2.6.8 and 6.1.1.4'

loop_
_geom_angle_atom_site_label_1
_geom_angle_atom_site_label_2
_geom_angle_atom_site_label_3
_geom_angle
O1 S1 N1 109.05(8)
O1 S1 C9 106.98(10)
N1 S1 C9 97.44(7)
O2 S2 O3 119.38(10)
O2 S2 C13 108.51(10)
O3 S2 C13 109.07(9)
O2 S2 C1 110.70(8)
O3 S2 C1 106.66(10)
C13 S2 C1 100.94(8)
C1 N1 C2 61.90(10)
C1 N1 S1 114.41(11)
C2 N1 S1 120.03(11)
N1 C1 C2 59.59(10)
N1 C1 S2 114.62(13)
C2 C1 S2 128.06(13)
N1 C1 H1 114.0
C2 C1 H1 114.0
S2 C1 H1 114.0
N1 C2 C3 119.00(14)
N1 C2 C1 58.51(10)
C3 C2 C1 128.61(15)
N1 C2 H2 113.1
C3 C2 H2 113.1
C1 C2 H2 113.1
C8 C3 C4 119.04(17)
C8 C3 C2 122.33(14)
C4 C3 C2 118.52(16)
C5 C4 C3 120.22(19)
C5 C4 H4 119.9
C3 C4 H4 119.9
C6 C5 C4 120.66(18)
C6 C5 H5 119.7
C4 C5 H5 119.7
C5 C6 C7 119.49(18)
C5 C6 H6 120.3
C7 C6 H6 120.3
C6 C7 C8 120.42(19)
C6 C7 H7 119.8
C8 C7 H7 119.8
C7 C8 C3 120.16(17)
C7 C8 H8 119.9
C3 C8 H8 119.9
C10 C9 C12 113.7(2)
C10 C9 C11 111.4(2)
C12 C9 C11 110.75(19)
C10 C9 S1 110.08(16)
C12 C9 S1 107.68(16)
C11 C9 S1 102.60(14)
C9 C10 H10A 109.5
C9 C10 H10B 109.5
H10A C10 H10B 109.5
C9 C10 H10C 109.5
H10A C10 H10C 109.5
H10B C10 H10C 109.5
C9 C11 H11A 109.5
C9 C11 H11B 109.5
H11A C11 H11B 109.5
C9 C11 H11C 109.5
H11A C11 H11C 109.5
H11B C11 H11C 109.5
C9 C12 H12A 109.5
C9 C12 H12B 109.5
H12A C12 H12B 109.5
C9 C12 H12C 109.5
H12A C12 H12C 109.5
H12B C12 H12C 109.5
C14 C13 C18 120.96(19)
C14 C13 S2 118.81(15)
C18 C13 S2 120.12(16)
C15 C14 C13 118.4(2)
C15 C14 H14 120.8
C13 C14 H14 120.8
C16 C15 C14 120.8(2)
C16 C15 H15 119.6
C14 C15 H15 119.6
C17 C16 C15 120.5(2)
C17 C16 H16 119.8
C15 C16 H16 119.8
C16 C17 C18 120.9(2)
C16 C17 H17 119.6
C18 C17 H17 119.6
C17 C18 C13 118.4(2)
C17 C18 H18 120.8
C13 C18 H18 120.8

loop_
_geom_bond_atom_site_label_1
_geom_bond_atom_site_label_2
_geom_bond_distance
S1 O1 1.4691(16)
S1 N1 1.7212(13)
S1 C9 1.8307(18)
S2 O2 1.4290(16)
S2 O3 1.4293(15)
S2 C13 1.7526(18)
S2 C1 1.7715(19)
N1 C1 1.454(2)
N1 C2 1.471(2)
C1 C2 1.504(2)
C1 H1 0.9800
C2 C3 1.478(2)
C2 H2 0.9800
C3 C8 1.386(3)
C3 C4 1.388(2)
C4 C5 1.379(3)
C4 H4 0.9300
C5 C6 1.373(3)
C5 H5 0.9300
C6 C7 1.379(3)
C6 H6 0.9300
C7 C8 1.383(3)
C7 H7 0.9300
C8 H8 0.9300
C9 C10 1.509(3)
C9 C12 1.519(3)
C9 C11 1.541(3)
C10 H10A 0.9600
C10 H10B 0.9600
C10 H10C 0.9600
C11 H11A 0.9600
C11 H11B 0.9600
C11 H11C 0.9600
C12 H12A 0.9600
C12 H12B 0.9600
C12 H12C 0.9600
C13 C14 1.379(3)
C13 C18 1.385(3)
C14 C15 1.368(4)
C14 H14 0.9300
C15 C16 1.365(4)
C15 H15 0.9300
C16 C17 1.346(4)
C16 H16 0.9300
C17 C18 1.372(3)
C17 H17 0.9300
C18 H18 0.9300

loop_
_geom_torsion_atom_site_label_1
_geom_torsion_atom_site_label_2
_geom_torsion_atom_site_label_3
_geom_torsion_atom_site_label_4
_geom_torsion
O1 S1 N1 C1 -62.99(14)
C9 S1 N1 C1 -173.89(13)
O1 S1 N1 C2 7.43(15)
C9 S1 N1 C2 -103.46(13)
S1 N1 C1 C2 112.38(13)
C2 N1 C1 S2 121.15(14)
S1 N1 C1 S2 -126.47(11)
O2 S2 C1 N1 -55.74(15)
O3 S2 C1 N1 172.91(11)
C13 S2 C1 N1 59.01(14)
O2 S2 C1 C2 13.87(18)
O3 S2 C1 C2 -117.47(15)
C13 S2 C1 C2 128.62(15)
C1 N1 C2 C3 -119.81(17)
S1 N1 C2 C3 136.74(13)
S1 N1 C2 C1 -103.45(13)
S2 C1 C2 N1 -98.86(16)
N1 C1 C2 C3 103.78(18)
S2 C1 C2 C3 4.9(3)
N1 C2 C3 C8 1.3(2)
C1 C2 C3 C8 -70.0(2)
N1 C2 C3 C4 -175.05(14)
C1 C2 C3 C4 113.73(19)
C8 C3 C4 C5 1.0(2)
C2 C3 C4 C5 177.45(16)
C3 C4 C5 C6 -1.0(3)
C4 C5 C6 C7 0.1(3)
C5 C6 C7 C8 0.7(3)
C6 C7 C8 C3 -0.7(3)
C4 C3 C8 C7 -0.2(3)
C2 C3 C8 C7 -176.45(17)
O1 S1 C9 C10 -48.25(18)
N1 S1 C9 C10 64.34(17)
O1 S1 C9 C12 -172.68(16)
N1 S1 C9 C12 -60.09(17)
O1 S1 C9 C11 70.43(17)
N1 S1 C9 C11 -176.99(15)
O2 S2 C13 C14 27.73(18)
O3 S2 C13 C14 159.27(17)
C1 S2 C13 C14 -88.65(17)
O2 S2 C13 C18 -155.90(18)
O3 S2 C13 C18 -24.4(2)
C1 S2 C13 C18 87.72(18)
C18 C13 C14 C15 1.5(3)
S2 C13 C14 C15 177.8(2)
C13 C14 C15 C16 -1.1(4)
C14 C15 C16 C17 1.0(5)
C15 C16 C17 C18 -1.2(5)
C16 C17 C18 C13 1.5(4)
C14 C13 C18 C17 -1.7(4)
S2 C13 C18 C17 -178.0(2)
